data_4100250
_journal_name_full 'Journal of the American Chemical Society'
_journal_year 2005
_chemical_formula_moiety 'C62 H74 N4 O8 Pd'
_chemical_formula_sum 'C62 H74 N4 O8 Pd'
_chemical_formula_weight 1109.65
_space_group_IT_number 14
_symmetry_cell_setting monoclinic
_symmetry_space_group_name_Hall '-P 2yn'
_symmetry_space_group_name_H-M 'P 1 21/n 1'
_cell_angle_alpha 90.00
_cell_angle_beta 92.689(19)
_cell_angle_gamma 90.00
_cell_formula_units_Z 4
_cell_length_a 11.839(17)
_cell_length_b 17.17(2)
_cell_length_c 27.07(8)
_cell_measurement_temperature 93(2)
_cell_volume 5497(19)
_diffrn_ambient_temperature 93(2)
_exptl_crystal_density_diffrn 1.341
_cod_depositor_comments
;
The following automatic conversions were performed:
'_symmetry_cell_setting' value 'Monoclinic' changed to 'monoclinic'
according to '/home/saulius/struct/CIF-dictionaries/cif_core.dic'
dictionary named 'cif_core.dic' version 2.4.1 from 2010-06-29.

Automatic conversion script
Id: cif_fix_enum 1527 2010-12-29 10:47:43Z saulius 
;
_cod_original_sg_symbol_H-M 'P 21/n'
_cod_database_code 4100250

loop_
_symmetry_equiv_pos_as_xyz
'x, y, z'
'-x+1/2, y+1/2, -z+1/2'
'-x, -y, -z'
'x-1/2, -y-1/2, z-1/2'

loop_
_atom_site_label
_atom_site_type_symbol
_atom_site_fract_x
_atom_site_fract_y
_atom_site_fract_z
_atom_site_U_iso_or_equiv
_atom_site_adp_type
_atom_site_occupancy
_atom_site_symmetry_multiplicity
_atom_site_calc_flag
_atom_site_refinement_flags
_atom_site_disorder_assembly
_atom_site_disorder_group
Pd1 Pd 0.01769(3) 0.09606(2) 0.236912(16) 0.04570(16) Uani 1 1 d . . .
C1 C 0.2435(5) 0.1493(4) 0.1903(2) 0.0555(15) Uani 1 1 d . . .
H1A H 0.3229 0.1310 0.1929 0.067 Uiso 1 1 calc R . .
H1B H 0.2370 0.1943 0.2128 0.067 Uiso 1 1 calc R . .
N2 N 0.1689(4) 0.0863(3) 0.20631(19) 0.0475(12) Uani 1 1 d . . .
C3 C 0.2045(5) 0.0120(3) 0.1985(2) 0.0534(15) Uani 1 1 d . . .
O3 O 0.2944(4) -0.0097(2) 0.18163(16) 0.0617(11) Uani 1 1 d . . .
C4 C 0.1189(5) -0.0470(4) 0.2135(2) 0.0572(16) Uani 1 1 d . . .
N5 N 0.0270(4) -0.0165(3) 0.23280(19) 0.0570(14) Uani 1 1 d . . .
C6 C -0.0599(6) -0.0586(4) 0.2491(4) 0.084(3) Uani 1 1 d . . .
C7 C -0.0539(9) -0.1369(5) 0.2440(5) 0.115(4) Uani 1 1 d . . .
H7A H -0.1151 -0.1683 0.2538 0.138 Uiso 1 1 calc R . .
C8 C 0.0383(9) -0.1714(5) 0.2251(4) 0.104(3) Uani 1 1 d . . .
H8A H 0.0420 -0.2266 0.2234 0.124 Uiso 1 1 calc R . .
C9 C 0.1259(7) -0.1278(4) 0.2086(3) 0.074(2) Uani 1 1 d . . .
H9A H 0.1890 -0.1517 0.1943 0.089 Uiso 1 1 calc R . .
C10 C -0.1515(6) -0.0081(5) 0.2700(4) 0.092(3) Uani 1 1 d . . .
O10 O -0.2363(5) -0.0408(4) 0.2873(4) 0.133(3) Uani 1 1 d . . .
N11 N -0.1307(5) 0.0671(4) 0.2666(3) 0.081(2) Uani 1 1 d . . .
C12 C -0.2164(6) 0.1213(5) 0.2864(4) 0.090(3) Uani 1 1 d . . .
H12A H -0.2270 0.1661 0.2636 0.108 Uiso 1 1 calc R . .
H12B H -0.2898 0.0939 0.2878 0.108 Uiso 1 1 calc R . .
C13 C -0.1816(6) 0.1504(5) 0.3366(4) 0.086(3) Uani 1 1 d . . .
C14 C -0.1637(6) 0.2290(4) 0.3459(4) 0.093(3) Uani 1 1 d . . .
H14A H -0.1740 0.2650 0.3195 0.111 Uiso 1 1 calc R . .
C15 C -0.1314(6) 0.2566(4) 0.3926(4) 0.091(3) Uani 1 1 d . . .
H15A H -0.1193 0.3107 0.3978 0.109 Uiso 1 1 calc R . .
C16 C -0.1166(5) 0.2038(4) 0.4322(4) 0.089(3) Uani 1 1 d . . .
C17 C -0.1355(6) 0.1261(5) 0.4233(4) 0.088(3) Uani 1 1 d . . .
H17A H -0.1271 0.0905 0.4501 0.105 Uiso 1 1 calc R . .
C18 C -0.1661(6) 0.0980(4) 0.3773(4) 0.085(3) Uani 1 1 d . . .
H18A H -0.1770 0.0437 0.3725 0.102 Uiso 1 1 calc R . .
O19 O -0.0812(4) 0.2251(3) 0.4784(3) 0.097(2) Uani 1 1 d . . .
C20 C -0.0625(7) 0.3051(5) 0.4903(5) 0.117(4) Uani 1 1 d . . .
H20A H -0.1339 0.3346 0.4847 0.140 Uiso 1 1 calc R . .
H20B H -0.0058 0.3272 0.4685 0.140 Uiso 1 1 calc R . .
C21 C -0.0222(7) 0.3128(6) 0.5423(5) 0.135(5) Uani 1 1 d . . .
H21A H 0.0494 0.2833 0.5473 0.162 Uiso 1 1 calc R . .
H21B H -0.0784 0.2888 0.5636 0.162 Uiso 1 1 calc R . .
C22 C -0.0025(8) 0.3950(6) 0.5585(7) 0.186(7) Uani 1 1 d . . .
H22A H -0.0753 0.4234 0.5566 0.223 Uiso 1 1 calc R . .
H22B H 0.0487 0.4206 0.5356 0.223 Uiso 1 1 calc R . .
C23 C 0.0487(9) 0.4005(8) 0.6108(7) 0.237(8) Uani 1 1 d . . .
H23A H 0.1203 0.3709 0.6151 0.285 Uiso 1 1 calc R . .
H23B H -0.0046 0.3836 0.6358 0.285 Uiso 1 1 calc R . .
C24 C 0.0717(11) 0.5056(7) 0.6118(5) 0.140(4) Uani 1 1 d . . .
H24A H 0.1058 0.5236 0.5811 0.168 Uiso 1 1 calc R . .
H24B H 0.0002 0.5341 0.6162 0.168 Uiso 1 1 calc R . .
C25 C 0.1400(10) 0.5141(6) 0.6492(4) 0.118(4) Uani 1 1 d . . .
H25A H 0.1192 0.4776 0.6756 0.142 Uiso 1 1 calc R . .
H25B H 0.1335 0.5677 0.6622 0.142 Uiso 1 1 calc R . .
C26 C 0.2606(8) 0.4991(5) 0.6364(4) 0.097(3) Uani 1 1 d . . .
H26A H 0.2620 0.4514 0.6159 0.116 Uiso 1 1 calc R . .
H26B H 0.3054 0.4883 0.6674 0.116 Uiso 1 1 calc R . .
C27 C 0.3187(6) 0.5629(4) 0.6094(3) 0.0702(19) Uani 1 1 d . . .
H27A H 0.2690 0.5791 0.5808 0.084 Uiso 1 1 calc R . .
H27B H 0.3279 0.6083 0.6317 0.084 Uiso 1 1 calc R . .
C28 C 0.4309(6) 0.5421(5) 0.5913(2) 0.074(2) Uani 1 1 d . . .
H28A H 0.4844 0.5348 0.6202 0.089 Uiso 1 1 calc R . .
H28B H 0.4589 0.5861 0.5717 0.089 Uiso 1 1 calc R . .
C29 C 0.4316(5) 0.4699(5) 0.5601(2) 0.076(2) Uani 1 1 d . . .
H29A H 0.5068 0.4630 0.5462 0.092 Uiso 1 1 calc R . .
H29B H 0.4155 0.4238 0.5805 0.092 Uiso 1 1 calc R . .
O30 O 0.3476(4) 0.4779(3) 0.52138(15) 0.0630(12) Uani 1 1 d . . .
C31 C 0.3179(5) 0.4134(4) 0.4940(2) 0.0514(15) Uani 1 1 d . . .
C32 C 0.2374(5) 0.4274(4) 0.45622(18) 0.0511(14) Uani 1 1 d . . .
H32A H 0.2076 0.4783 0.4514 0.061 Uiso 1 1 calc R . .
C33 C 0.2006(5) 0.3676(4) 0.4258(2) 0.0529(15) Uani 1 1 d . . .
H33A H 0.1463 0.3782 0.3997 0.064 Uiso 1 1 calc R . .
C34 C 0.2403(4) 0.2928(3) 0.43211(18) 0.0429(12) Uani 1 1 d . . .
C35 C 0.3212(7) 0.2816(5) 0.4697(3) 0.090(2) Uani 1 1 d . . .
H35A H 0.3510 0.2308 0.4751 0.108 Uiso 1 1 calc R . .
C36 C 0.3605(6) 0.3410(5) 0.4999(3) 0.093(3) Uani 1 1 d . . .
H36A H 0.4177 0.3310 0.5249 0.112 Uiso 1 1 calc R . .
C37 C 0.1960(5) 0.2268(4) 0.4002(2) 0.0540(15) Uani 1 1 d . . .
H37A H 0.2472 0.1814 0.4038 0.065 Uiso 1 1 calc R . .
H37B H 0.1202 0.2110 0.4104 0.065 Uiso 1 1 calc R . .
O38 O 0.1898(4) 0.2523(2) 0.35049(14) 0.0546(10) Uani 1 1 d . . .
C39 C 0.1242(5) 0.2038(3) 0.3178(2) 0.0515(14) Uani 1 1 d . . .
H39A H 0.0703 0.1730 0.3367 0.062 Uiso 1 1 calc R . .
H39B H 0.1743 0.1672 0.3009 0.062 Uiso 1 1 calc R . .
C40 C 0.0610(4) 0.2532(3) 0.28032(19) 0.0405(12) Uani 1 1 d . . .
N41 N 0.0083(3) 0.2151(3) 0.24212(16) 0.0429(11) Uani 1 1 d . . .
C42 C -0.0550(5) 0.2564(4) 0.2086(2) 0.0570(16) Uani 1 1 d . . .
C43 C -0.0698(8) 0.3354(4) 0.2141(3) 0.086(3) Uani 1 1 d . . .
H43A H -0.1185 0.3631 0.1914 0.103 Uiso 1 1 calc R . .
C44 C -0.0138(7) 0.3742(4) 0.2526(2) 0.069(2) Uani 1 1 d . . .
H44A H -0.0212 0.4290 0.2559 0.083 Uiso 1 1 calc R . .
C45 C 0.0533(5) 0.3325(3) 0.2862(2) 0.0484(14) Uani 1 1 d . . .
H45A H 0.0931 0.3580 0.3129 0.058 Uiso 1 1 calc R . .
C46 C -0.1081(7) 0.2111(4) 0.1655(3) 0.077(2) Uani 1 1 d . . .
H46A H -0.0559 0.1696 0.1555 0.093 Uiso 1 1 calc R . .
H46B H -0.1790 0.1863 0.1755 0.093 Uiso 1 1 calc R . .
O47 O -0.1338(7) 0.2665(4) 0.1216(3) 0.162(3) Uani 1 1 d . . .
C48 C -0.2113(11) 0.2811(9) 0.1242(5) 0.165(6) Uani 1 1 d . . .
H48A H -0.2276 0.3070 0.1557 0.198 Uiso 1 1 calc R . .
H48B H -0.2656 0.2384 0.1166 0.198 Uiso 1 1 calc R . .
C49 C -0.1937(16) 0.3504(6) 0.0713(4) 0.207(7) Uani 1 1 d . . .
C50 C -0.1344(9) 0.4065(6) 0.0590(3) 0.130(4) Uani 1 1 d . . .
H50A H -0.0641 0.4143 0.0767 0.156 Uiso 1 1 calc R . .
C51 C -0.1639(8) 0.4578(5) 0.0217(3) 0.088(2) Uani 1 1 d . . .
H51A H -0.1113 0.4962 0.0122 0.106 Uiso 1 1 calc R . .
C52 C -0.2675(7) 0.4541(4) -0.0017(2) 0.070(2) Uani 1 1 d . . .
C53 C -0.3417(10) 0.3988(6) 0.0124(3) 0.106(3) Uani 1 1 d . . .
H53A H -0.4172 0.3962 -0.0010 0.127 Uiso 1 1 calc R . .
C54 C -0.2980(18) 0.3443(8) 0.0491(4) 0.224(9) Uani 1 1 d . . .
H54A H -0.3447 0.3021 0.0581 0.269 Uiso 1 1 calc R . .
O55 O -0.2904(5) 0.5069(3) -0.03812(18) 0.0886(17) Uani 1 1 d . . .
C56 C -0.3924(6) 0.5009(6) -0.0657(3) 0.088(3) Uani 1 1 d . . .
H56A H -0.4564 0.5126 -0.0447 0.106 Uiso 1 1 calc R . .
H56B H -0.4020 0.4475 -0.0789 0.106 Uiso 1 1 calc R . .
C57 C -0.3897(8) 0.5579(6) -0.1071(3) 0.097(3) Uani 1 1 d . . .
H57A H -0.4684 0.5673 -0.1197 0.117 Uiso 1 1 calc R . .
H57B H -0.3600 0.6078 -0.0936 0.117 Uiso 1 1 calc R . .
C58 C -0.3233(8) 0.5361(6) -0.1485(3) 0.101(3) Uani 1 1 d . . .
H58A H -0.3112 0.5850 -0.1670 0.122 Uiso 1 1 calc R . .
H58B H -0.3740 0.5037 -0.1702 0.122 Uiso 1 1 calc R . .
C59 C -0.2148(9) 0.4964(6) -0.1466(4) 0.109(3) Uani 1 1 d . . .
H59A H -0.1774 0.5138 -0.1150 0.131 Uiso 1 1 calc R . .
H59B H -0.2340 0.4409 -0.1416 0.131 Uiso 1 1 calc R . .
C60 C -0.1357(11) 0.4948(8) -0.1768(7) 0.239(7) Uani 1 1 d . . .
H60A H -0.1094 0.5495 -0.1768 0.286 Uiso 1 1 calc R . .
H60B H -0.1772 0.4878 -0.2091 0.286 Uiso 1 1 calc R . .
C61 C -0.0368(7) 0.4534(5) -0.1829(4) 0.090(3) Uani 1 1 d . . .
H61A H 0.0271 0.4889 -0.1744 0.108 Uiso 1 1 calc R . .
H61B H -0.0334 0.4411 -0.2185 0.108 Uiso 1 1 calc R . .
C62 C -0.0147(6) 0.3760(4) -0.1536(3) 0.0636(17) Uani 1 1 d . . .
H62A H -0.0857 0.3454 -0.1552 0.076 Uiso 1 1 calc R . .
H62B H 0.0423 0.3456 -0.1710 0.076 Uiso 1 1 calc R . .
C63 C 0.0250(6) 0.3823(4) -0.1002(3) 0.0617(17) Uani 1 1 d . . .
H63A H 0.0860 0.4217 -0.0971 0.074 Uiso 1 1 calc R . .
H63B H -0.0385 0.4008 -0.0807 0.074 Uiso 1 1 calc R . .
C64 C 0.0683(5) 0.3062(3) -0.0788(3) 0.0567(16) Uani 1 1 d . . .
H64A H 0.0089 0.2661 -0.0842 0.068 Uiso 1 1 calc R . .
H64B H 0.1347 0.2897 -0.0971 0.068 Uiso 1 1 calc R . .
C65 C 0.1017(6) 0.3091(4) -0.0246(3) 0.0648(18) Uani 1 1 d . . .
H65A H 0.1639 0.3470 -0.0184 0.078 Uiso 1 1 calc R . .
H65B H 0.0366 0.3253 -0.0053 0.078 Uiso 1 1 calc R . .
O66 O 0.1375(4) 0.2334(2) -0.01036(17) 0.0587(11) Uani 1 1 d . . .
C67 C 0.1623(5) 0.2190(4) 0.0395(3) 0.0575(16) Uani 1 1 d . . .
C68 C 0.1834(5) 0.1416(3) 0.0510(2) 0.0547(15) Uani 1 1 d . . .
H68A H 0.1801 0.1032 0.0257 0.066 Uiso 1 1 calc R . .
C69 C 0.2095(5) 0.1201(4) 0.1000(2) 0.0567(15) Uani 1 1 d . . .
H69A H 0.2237 0.0669 0.1078 0.068 Uiso 1 1 calc R . .
C70 C 0.2151(5) 0.1754(3) 0.1375(2) 0.0527(15) Uani 1 1 d . . .
C71 C 0.1957(6) 0.2520(4) 0.1250(3) 0.074(2) Uani 1 1 d . . .
H71A H 0.2004 0.2907 0.1500 0.089 Uiso 1 1 calc R . .
C72 C 0.1693(6) 0.2740(4) 0.0764(3) 0.072(2) Uani 1 1 d . . .
H72A H 0.1561 0.3273 0.0687 0.086 Uiso 1 1 calc R . .

loop_
_atom_site_aniso_label
_atom_site_aniso_U_11
_atom_site_aniso_U_22
_atom_site_aniso_U_33
_atom_site_aniso_U_23
_atom_site_aniso_U_13
_atom_site_aniso_U_12
Pd1 0.0301(3) 0.0304(3) 0.0757(3) -0.01142(16) -0.00766(19) 0.00567(15)
C1 0.040(3) 0.045(4) 0.082(4) -0.008(3) 0.008(3) 0.004(3)
N2 0.036(2) 0.033(3) 0.073(3) -0.0063(19) -0.002(2) 0.0120(19)
C3 0.051(3) 0.041(3) 0.067(3) -0.011(2) -0.011(3) 0.021(3)
O3 0.054(2) 0.049(3) 0.083(3) -0.009(2) 0.000(2) 0.027(2)
C4 0.055(3) 0.042(4) 0.072(4) -0.013(3) -0.021(3) 0.012(3)
N5 0.043(3) 0.037(3) 0.089(4) -0.016(2) -0.014(2) 0.004(2)
C6 0.046(4) 0.042(4) 0.163(8) -0.024(4) -0.008(4) -0.012(3)
C7 0.084(6) 0.042(5) 0.221(12) -0.038(6) 0.019(7) -0.021(4)
C8 0.109(7) 0.020(4) 0.179(9) -0.025(4) -0.023(6) -0.010(4)
C9 0.081(5) 0.040(4) 0.099(5) -0.022(3) -0.022(4) 0.013(4)
C10 0.043(4) 0.063(5) 0.170(8) -0.023(5) 0.008(4) -0.017(3)
O10 0.059(3) 0.091(5) 0.251(9) -0.035(5) 0.035(4) -0.039(3)
N11 0.035(3) 0.050(4) 0.159(6) -0.028(4) 0.004(3) -0.006(3)
C12 0.039(4) 0.072(5) 0.160(8) -0.017(5) 0.025(4) 0.008(3)
C13 0.035(3) 0.064(5) 0.161(8) -0.029(5) 0.033(4) -0.001(3)
C14 0.059(4) 0.050(5) 0.175(8) -0.012(4) 0.070(4) 0.001(3)
C15 0.062(4) 0.039(4) 0.178(8) -0.027(4) 0.064(5) -0.007(3)
C16 0.030(3) 0.036(4) 0.206(9) -0.015(5) 0.036(4) 0.002(3)
C17 0.035(4) 0.053(5) 0.174(9) -0.011(5) -0.001(4) -0.002(3)
C18 0.035(4) 0.044(5) 0.176(9) -0.012(5) 0.006(4) 0.002(3)
O19 0.049(3) 0.067(3) 0.175(6) -0.042(4) 0.011(3) -0.009(2)
C20 0.055(4) 0.052(5) 0.248(11) -0.045(6) 0.063(6) -0.015(4)
C21 0.040(4) 0.110(7) 0.253(13) -0.104(8) -0.009(6) 0.001(4)
C22 0.055(5) 0.129(8) 0.379(19) -0.146(10) 0.071(8) -0.033(5)
C23 0.047(6) 0.218(11) 0.45(2) -0.248(13) 0.003(8) 0.004(6)
C24 0.141(9) 0.127(9) 0.159(10) 0.021(8) 0.077(8) 0.053(8)
C25 0.130(8) 0.072(6) 0.159(9) -0.033(6) 0.082(7) -0.015(6)
C26 0.103(6) 0.061(5) 0.132(7) -0.016(4) 0.056(5) -0.002(5)
C27 0.068(4) 0.071(5) 0.074(4) -0.026(3) 0.023(3) -0.011(4)
C28 0.057(4) 0.106(6) 0.059(4) -0.020(3) -0.002(3) -0.021(4)
C29 0.040(3) 0.132(7) 0.056(3) -0.032(4) -0.001(3) 0.006(4)
O30 0.048(2) 0.087(3) 0.053(2) -0.022(2) -0.0033(17) -0.003(2)
C31 0.035(3) 0.074(4) 0.045(3) -0.017(2) 0.007(2) -0.004(3)
C32 0.064(4) 0.052(3) 0.038(3) 0.003(2) 0.000(2) -0.014(3)
C33 0.055(3) 0.054(4) 0.049(3) 0.006(2) -0.008(2) -0.013(3)
C34 0.037(3) 0.045(3) 0.047(3) -0.002(2) 0.010(2) 0.006(2)
C35 0.096(5) 0.092(5) 0.078(4) -0.034(4) -0.024(4) 0.064(4)
C36 0.068(4) 0.125(7) 0.083(4) -0.051(4) -0.034(3) 0.056(4)
C37 0.048(3) 0.051(4) 0.063(3) 0.004(3) 0.009(2) 0.005(3)
O38 0.063(3) 0.049(2) 0.051(2) 0.0002(17) -0.0054(17) -0.012(2)
C39 0.065(4) 0.031(3) 0.058(3) -0.004(2) -0.007(3) -0.007(3)
C40 0.033(3) 0.034(3) 0.055(3) -0.005(2) 0.009(2) -0.002(2)
N41 0.032(2) 0.033(3) 0.064(3) -0.0074(18) 0.0009(19) 0.0107(17)
C42 0.061(4) 0.042(3) 0.068(3) -0.015(3) -0.005(3) 0.022(3)
C43 0.141(7) 0.047(4) 0.069(4) -0.014(3) -0.015(4) 0.044(4)
C44 0.120(6) 0.025(3) 0.062(3) -0.011(3) 0.009(4) 0.020(3)
C45 0.059(3) 0.037(3) 0.050(3) -0.006(2) 0.015(2) -0.003(3)
C46 0.087(5) 0.053(4) 0.089(4) -0.023(3) -0.030(4) 0.041(4)
O47 0.195(6) 0.112(4) 0.167(5) -0.091(3) -0.131(4) 0.116(4)
C48 0.134(9) 0.227(14) 0.140(10) -0.078(9) 0.051(8) -0.111(9)
C49 0.43(2) 0.052(5) 0.121(7) -0.019(5) -0.157(10) -0.024(9)
C50 0.160(8) 0.124(8) 0.096(5) -0.067(5) -0.091(5) 0.078(6)
C51 0.095(6) 0.088(6) 0.079(4) -0.040(4) -0.027(4) 0.016(4)
C52 0.099(5) 0.062(4) 0.048(3) -0.019(3) -0.019(3) 0.036(4)
C53 0.135(8) 0.120(8) 0.061(4) -0.011(4) -0.019(5) -0.039(6)
C54 0.44(2) 0.137(10) 0.082(6) 0.021(6) -0.104(11) -0.131(13)
O55 0.109(4) 0.088(4) 0.067(3) -0.012(3) -0.024(3) 0.004(3)
C56 0.058(4) 0.123(7) 0.084(5) -0.006(5) -0.006(4) 0.034(4)
C57 0.093(6) 0.117(7) 0.081(5) 0.016(5) -0.007(4) 0.049(5)
C58 0.096(6) 0.106(7) 0.103(6) 0.035(5) 0.010(5) 0.037(5)
C59 0.119(7) 0.104(7) 0.109(6) 0.040(5) 0.058(5) 0.044(6)
C60 0.141(9) 0.216(11) 0.371(17) 0.222(11) 0.137(10) 0.104(8)
C61 0.071(5) 0.075(6) 0.124(7) 0.030(5) 0.005(4) -0.003(4)
C62 0.057(4) 0.055(4) 0.079(4) 0.007(3) 0.008(3) -0.009(3)
C63 0.046(3) 0.039(3) 0.098(5) -0.008(3) -0.009(3) 0.002(3)
C64 0.037(3) 0.034(3) 0.099(5) -0.002(3) 0.001(3) 0.003(2)
C65 0.046(3) 0.049(4) 0.098(5) -0.007(3) -0.013(3) -0.001(3)
O66 0.047(2) 0.037(2) 0.091(3) -0.0050(19) -0.007(2) 0.0071(18)
C67 0.026(3) 0.049(4) 0.097(5) -0.007(3) -0.003(3) 0.000(2)
C68 0.053(3) 0.032(3) 0.082(4) -0.002(2) 0.027(3) 0.002(3)
C69 0.059(4) 0.040(3) 0.074(4) 0.001(3) 0.033(3) 0.004(3)
C70 0.032(3) 0.037(3) 0.090(4) -0.002(3) 0.005(3) 0.006(2)
C71 0.061(4) 0.049(4) 0.109(5) -0.020(3) -0.031(4) 0.014(3)
C72 0.064(4) 0.034(4) 0.112(5) -0.005(3) -0.041(4) 0.008(3)

loop_
_geom_bond_atom_site_label_1
_geom_bond_atom_site_label_2
_geom_bond_distance
_geom_bond_site_symmetry_2
_geom_bond_publ_flag
Pd1 N5 1.941(6) . ?
Pd1 N2 2.015(5) . ?
Pd1 N11 2.027(7) . ?
Pd1 N41 2.052(6) . ?
C1 N2 1.474(8) . ?
C1 C70 1.520(10) . ?
N2 C3 1.363(7) . ?
C3 O3 1.236(7) . ?
C3 C4 1.501(9) . ?
C4 N5 1.336(8) . ?
C4 C9 1.397(10) . ?
N5 C6 1.347(9) . ?
C6 C7 1.354(12) . ?
C6 C10 1.519(11) . ?
C7 C8 1.363(14) . ?
C8 C9 1.371(13) . ?
C10 O10 1.260(10) . ?
C10 N11 1.318(10) . ?
N11 C12 1.495(9) . ?
C12 C13 1.489(13) . ?
C13 C14 1.388(11) . ?
C13 C18 1.427(13) . ?
C14 C15 1.385(13) . ?
C15 C16 1.409(13) . ?
C16 O19 1.351(12) . ?
C16 C17 1.372(11) . ?
C17 C18 1.367(14) . ?
O19 C20 1.426(10) . ?
C20 C21 1.472(17) . ?
C21 C22 1.494(13) . ?
C22 C23 1.52(2) . ?
C23 C24 1.826(18) . ?
C24 C25 1.275(17) . ?
C25 C26 1.507(13) . ?
C26 C27 1.501(11) . ?
C27 C28 1.482(10) . ?
C28 C29 1.499(10) . ?
C29 O30 1.418(8) . ?
O30 C31 1.368(7) . ?
C31 C36 1.349(10) . ?
C31 C32 1.385(8) . ?
C32 C33 1.374(8) . ?
C33 C34 1.376(9) . ?
C34 C35 1.379(9) . ?
C34 C37 1.505(8) . ?
C35 C36 1.373(11) . ?
C37 O38 1.413(8) . ?
O38 C39 1.419(7) . ?
C39 C40 1.496(8) . ?
C40 N41 1.352(7) . ?
C40 C45 1.375(8) . ?
N41 C42 1.350(7) . ?
C42 C43 1.376(9) . ?
C42 C46 1.515(9) . ?
C43 C44 1.380(10) . ?
C44 C45 1.380(9) . ?
C46 O47 1.541(10) . ?
O47 C48 0.958(14) . ?
C48 C49 1.88(2) . ?
C49 C50 1.246(18) . ?
C49 C54 1.35(2) . ?
C50 C51 1.374(13) . ?
C51 C52 1.356(11) . ?
C52 O55 1.357(9) . ?
C52 C53 1.360(12) . ?
C53 C54 1.443(16) . ?
O55 C56 1.394(9) . ?
C56 C57 1.488(12) . ?
C57 C58 1.448(13) . ?
C58 C59 1.454(12) . ?
C59 C60 1.272(15) . ?
C60 C61 1.386(14) . ?
C61 C62 1.564(11) . ?
C62 C63 1.503(10) . ?
C63 C64 1.510(9) . ?
C64 C65 1.503(10) . ?
C65 O66 1.416(8) . ?
O66 C67 1.389(9) . ?
C67 C72 1.374(10) . ?
C67 C68 1.386(9) . ?
C68 C69 1.396(10) . ?
C69 C70 1.390(9) . ?
C70 C71 1.374(9) . ?
C71 C72 1.390(11) . ?
